data_4103831
loop_
_publ_author_name
'Anukul Jana'
'Debajyoti Ghoshal'
'Herbert W. Roesky'
'Ina Objartel'
'Gerald Schwab'
'Dietmar Stalke'

_publ_contact_author 'Prof. Dr. H. W. Roesky'
_publ_contact_author_email 'hroesky@gwdg.de, dstalke@chemie.uni-goettingen.de'
_publ_section_title
;
 A Germanium(II) Hydride as an Effective Reagent for Hydrogermylation
 Reactions
;
_journal_name_full 'Journal of the American Chemical Society'
_journal_page_first 1288
_journal_page_last 1293
_journal_paper_doi 10.1021/ja808656t
_journal_volume 131
_journal_year 2009
_chemical_formula_sum 'C36 H50 Ge N2 S2'
_chemical_formula_weight 647.49
_chemical_name_common AJ-12
_chemical_name_systematic
; 
 ? 
;
_space_group_IT_number 14
_symmetry_cell_setting monoclinic
_symmetry_space_group_name_Hall '-P 2yn'
_symmetry_space_group_name_H-M 'P 1 21/n 1'
_atom_sites_solution_hydrogens geom
_atom_sites_solution_primary direct
_atom_sites_solution_secondary difmap
_audit_creation_method SHELXL-97
_cell_angle_alpha 90.00
_cell_angle_beta 106.3350(10)
_cell_angle_gamma 90.00
_cell_formula_units_Z 4
_cell_length_a 12.7426(10)
_cell_length_b 15.6550(12)
_cell_length_c 18.0931(14)
_cell_measurement_reflns_used 33907
_cell_measurement_temperature 100(2)
_cell_measurement_theta_max 27.88
_cell_measurement_theta_min 2.29
_cell_volume 3463.6(5)
_computing_cell_refinement 'SAINT V7.23A'
_computing_data_collection 'APEX2 v2.1-0'
_computing_data_reduction 'SAINT V7.23A'
_computing_molecular_graphics 'XP in SHELXTL ver. 6.12'
_computing_publication_material 'XP in SHELXTL ver. 6.12'
_computing_structure_refinement 'SHELXL in SHELXTL ver. 6.12'
_computing_structure_solution 'SHELXS in SHELXTL ver. 6.12'
_diffrn_ambient_temperature 100(2)
_diffrn_measured_fraction_theta_full 0.995
_diffrn_measured_fraction_theta_max 0.995
_diffrn_measurement_device_type
;
'Bruker TXS-Mo rotating anode with APEX II detector'
;
_diffrn_measurement_method 'omega scans'
_diffrn_radiation_monochromator 'INCOATEC Helios mirror optics'
_diffrn_radiation_source 'Bruker TXS-Mo rotating anode'
_diffrn_radiation_type MoK\a
_diffrn_radiation_wavelength 0.71073
_diffrn_reflns_av_R_equivalents 0.0187
_diffrn_reflns_av_sigmaI/netI 0.0107
_diffrn_reflns_limit_h_max 16
_diffrn_reflns_limit_h_min -16
_diffrn_reflns_limit_k_max 20
_diffrn_reflns_limit_k_min 0
_diffrn_reflns_limit_l_max 23
_diffrn_reflns_limit_l_min 0
_diffrn_reflns_number 65843
_diffrn_reflns_theta_full 27.90
_diffrn_reflns_theta_max 27.90
_diffrn_reflns_theta_min 1.75
_exptl_absorpt_coefficient_mu 1.031
_exptl_absorpt_correction_T_max 0.99
_exptl_absorpt_correction_T_min 0.89
_exptl_absorpt_correction_type empirical
_exptl_absorpt_process_details SADABS-2004/1
_exptl_crystal_colour colourless
_exptl_crystal_density_diffrn 1.242
_exptl_crystal_density_method 'not measured'
_exptl_crystal_description block
_exptl_crystal_F_000 1376
_exptl_crystal_size_max 0.2
_exptl_crystal_size_mid 0.2
_exptl_crystal_size_min 0.1
_refine_diff_density_max 0.521
_refine_diff_density_min -0.331
_refine_diff_density_rms 0.049
_refine_ls_extinction_method none
_refine_ls_goodness_of_fit_ref 1.045
_refine_ls_hydrogen_treatment mixed
_refine_ls_matrix_type full
_refine_ls_number_parameters 379
_refine_ls_number_reflns 8257
_refine_ls_number_restraints 0
_refine_ls_restrained_S_all 1.045
_refine_ls_R_factor_all 0.0274
_refine_ls_R_factor_gt 0.0236
_refine_ls_shift/su_max 0.001
_refine_ls_shift/su_mean 0.000
_refine_ls_structure_factor_coef Fsqd
_refine_ls_weighting_details 'calc w=1/[\s^2^(Fo^2^)+(0.0291P)^2^+2.1480P] where P=(Fo^2^+2Fc^2^)/3'
_refine_ls_weighting_scheme calc
_refine_ls_wR_factor_gt 0.0611
_refine_ls_wR_factor_ref 0.0634
_reflns_number_gt 7539
_reflns_number_total 8257
_reflns_threshold_expression >2sigma(I)
_cod_data_source_file ja808656t_si_002_5.cif
_cod_data_source_block 7
_cod_database_code 4103831

loop_
_symmetry_equiv_pos_as_xyz
'x, y, z'
'-x+1/2, y+1/2, -z+1/2'
'-x, -y, -z'
'x-1/2, -y-1/2, z-1/2'

loop_
_atom_site_label
_atom_site_type_symbol
_atom_site_fract_x
_atom_site_fract_y
_atom_site_fract_z
_atom_site_U_iso_or_equiv
_atom_site_adp_type
_atom_site_occupancy
_atom_site_symmetry_multiplicity
_atom_site_calc_flag
_atom_site_refinement_flags
C1 C -0.00919(10) 0.34006(8) 0.27032(7) 0.0165(2) Uani 1 1 d .
C2 C 0.00645(11) 0.27580(9) 0.32671(7) 0.0194(3) Uani 1 1 d .
C3 C -0.08518(12) 0.24603(10) 0.34661(8) 0.0255(3) Uani 1 1 d .
H3A H -0.0763 0.2034 0.3852 0.031 Uiso 1 1 calc R
C4 C -0.18839(12) 0.27728(11) 0.31142(9) 0.0282(3) Uani 1 1 d .
H4A H -0.2495 0.2572 0.3267 0.034 Uiso 1 1 calc R
C5 C -0.20263(11) 0.33761(10) 0.25400(9) 0.0254(3) Uani 1 1 d .
H5A H -0.2743 0.3572 0.2289 0.030 Uiso 1 1 calc R
C6 C -0.11425(11) 0.37060(9) 0.23188(8) 0.0195(3) Uani 1 1 d .
C7 C 0.11843(11) 0.23927(9) 0.36674(8) 0.0216(3) Uani 1 1 d .
H7A H 0.1643 0.2440 0.3302 0.026 Uiso 1 1 calc R
C8 C 0.17486(14) 0.29044(11) 0.43865(9) 0.0350(4) Uani 1 1 d .
H8A H 0.1848 0.3496 0.4242 0.052 Uiso 1 1 calc R
H8B H 0.2464 0.2650 0.4635 0.052 Uiso 1 1 calc R
H8C H 0.1297 0.2896 0.4745 0.052 Uiso 1 1 calc R
C9 C 0.11250(14) 0.14467(10) 0.38648(10) 0.0315(3) Uani 1 1 d .
H9A H 0.0790 0.1388 0.4288 0.047 Uiso 1 1 calc R
H9B H 0.1865 0.1206 0.4021 0.047 Uiso 1 1 calc R
H9C H 0.0682 0.1140 0.3412 0.047 Uiso 1 1 calc R
C10 C -0.13615(11) 0.43528(9) 0.16698(8) 0.0223(3) Uani 1 1 d .
H10A H -0.0645 0.4600 0.1653 0.027 Uiso 1 1 calc R
C11 C -0.20997(12) 0.50880(10) 0.17830(10) 0.0310(3) Uani 1 1 d .
H11A H -0.2827 0.4864 0.1759 0.047 Uiso 1 1 calc R
H11B H -0.2162 0.5514 0.1376 0.047 Uiso 1 1 calc R
H11C H -0.1781 0.5355 0.2286 0.047 Uiso 1 1 calc R
C12 C -0.18800(13) 0.39053(11) 0.08978(9) 0.0316(3) Uani 1 1 d .
H12A H -0.1410 0.3433 0.0832 0.047 Uiso 1 1 calc R
H12B H -0.1960 0.4315 0.0476 0.047 Uiso 1 1 calc R
H12C H -0.2601 0.3683 0.0893 0.047 Uiso 1 1 calc R
C13 C 0.12971(10) 0.44953(8) 0.28527(7) 0.0158(2) Uani 1 1 d .
C14 C 0.07114(11) 0.49973(9) 0.33243(8) 0.0217(3) Uani 1 1 d .
H14A H -0.0049 0.5092 0.3023 0.033 Uiso 1 1 calc R
H14B H 0.1076 0.5549 0.3465 0.033 Uiso 1 1 calc R
H14C H 0.0725 0.4678 0.3793 0.033 Uiso 1 1 calc R
C15 C 0.22907(10) 0.48227(8) 0.27897(7) 0.0165(2) Uani 1 1 d .
H15A H 0.2429 0.5410 0.2913 0.020 Uiso 1 1 calc R
C16 C 0.30993(10) 0.43772(8) 0.25647(7) 0.0154(2) Uani 1 1 d .
C17 C 0.42265(11) 0.47602(9) 0.27526(8) 0.0220(3) Uani 1 1 d .
H17A H 0.4707 0.4465 0.3198 0.033 Uiso 1 1 calc R
H17B H 0.4189 0.5368 0.2873 0.033 Uiso 1 1 calc R
H17C H 0.4519 0.4698 0.2309 0.033 Uiso 1 1 calc R
C18 C 0.38245(10) 0.30999(8) 0.21275(7) 0.0161(2) Uani 1 1 d .
C19 C 0.43683(10) 0.25630(8) 0.27366(8) 0.0186(3) Uani 1 1 d .
C20 C 0.52261(11) 0.20635(9) 0.26381(9) 0.0253(3) Uani 1 1 d .
H20A H 0.5611 0.1701 0.3045 0.030 Uiso 1 1 calc R
C21 C 0.55278(12) 0.20842(10) 0.19636(10) 0.0291(3) Uani 1 1 d .
H21A H 0.6105 0.1730 0.1905 0.035 Uiso 1 1 calc R
C22 C 0.49899(12) 0.26196(9) 0.13756(9) 0.0262(3) Uani 1 1 d .
H22A H 0.5206 0.2633 0.0914 0.031 Uiso 1 1 calc R
C23 C 0.41337(11) 0.31431(8) 0.14423(8) 0.0196(3) Uani 1 1 d .
C24 C 0.40853(11) 0.25087(9) 0.34963(8) 0.0217(3) Uani 1 1 d .
H24A H 0.3414 0.2859 0.3453 0.026 Uiso 1 1 calc R
C25 C 0.50121(15) 0.28663(11) 0.41594(9) 0.0362(4) Uani 1 1 d .
H25A H 0.5165 0.3457 0.4044 0.054 Uiso 1 1 calc R
H25B H 0.5671 0.2519 0.4221 0.054 Uiso 1 1 calc R
H25C H 0.4793 0.2851 0.4637 0.054 Uiso 1 1 calc R
C26 C 0.38402(14) 0.15860(10) 0.36701(9) 0.0306(3) Uani 1 1 d .
H26A H 0.3257 0.1358 0.3240 0.046 Uiso 1 1 calc R
H26B H 0.3605 0.1570 0.4141 0.046 Uiso 1 1 calc R
H26C H 0.4501 0.1239 0.3741 0.046 Uiso 1 1 calc R
C27 C 0.35744(12) 0.37205(9) 0.07762(8) 0.0220(3) Uani 1 1 d .
H27A H 0.3071 0.4109 0.0953 0.026 Uiso 1 1 calc R
C28 C 0.28847(14) 0.31844(10) 0.01090(9) 0.0300(3) Uani 1 1 d .
H28A H 0.2362 0.2841 0.0288 0.045 Uiso 1 1 calc R
H28B H 0.3363 0.2806 -0.0082 0.045 Uiso 1 1 calc R
H28C H 0.2487 0.3563 -0.0307 0.045 Uiso 1 1 calc R
C29 C 0.43916(14) 0.42772(10) 0.05108(10) 0.0303(3) Uani 1 1 d .
H29A H 0.4820 0.4619 0.0945 0.045 Uiso 1 1 calc R
H29B H 0.3993 0.4658 0.0096 0.045 Uiso 1 1 calc R
H29C H 0.4883 0.3910 0.0321 0.045 Uiso 1 1 calc R
C30 C 0.30790(13) 0.43858(10) 0.59853(9) 0.0281(3) Uani 1 1 d .
C31 C 0.22948(16) 0.50126(12) 0.59635(10) 0.0406(4) Uani 1 1 d .
H31A H 0.1870 0.4984 0.6318 0.049 Uiso 1 1 calc R
C32 C 0.21200(17) 0.56775(12) 0.54361(10) 0.0419(4) Uani 1 1 d .
H32A H 0.1575 0.6094 0.5428 0.050 Uiso 1 1 calc R
C33 C 0.27378(15) 0.57312(11) 0.49255(9) 0.0347(4) Uani 1 1 d .
H33A H 0.2626 0.6187 0.4565 0.042 Uiso 1 1 calc R
C34 C 0.35218(13) 0.51184(12) 0.49410(9) 0.0323(3) Uani 1 1 d .
H34A H 0.3949 0.5154 0.4588 0.039 Uiso 1 1 calc R
C35 C 0.36924(12) 0.44518(11) 0.54647(9) 0.0278(3) Uani 1 1 d .
H35A H 0.4236 0.4035 0.5467 0.033 Uiso 1 1 calc R
C36 C 0.32558(15) 0.36623(12) 0.65486(12) 0.0411(4) Uani 1 1 d .
H36A H 0.3837 0.3290 0.6476 0.062 Uiso 1 1 calc R
H36B H 0.2578 0.3333 0.6464 0.062 Uiso 1 1 calc R
H36C H 0.3468 0.3890 0.7074 0.062 Uiso 1 1 calc R
Ge1 Ge 0.144028(10) 0.326749(8) 0.175529(7) 0.01262(4) Uani 1 1 d .
N1 N 0.08681(8) 0.37560(7) 0.25324(6) 0.0141(2) Uani 1 1 d .
N2 N 0.29184(8) 0.36158(7) 0.22121(6) 0.0138(2) Uani 1 1 d .
S1 S 0.08527(3) 0.42198(2) 0.080276(19) 0.02441(8) Uani 1 1 d .
H100 H 0.0552(15) 0.3725(13) 0.0373(11) 0.037 Uiso 1 1 d .
S2 S 0.11976(3) 0.19807(2) 0.15202(2) 0.01978(7) Uani 1 1 d .

loop_
_atom_site_aniso_label
_atom_site_aniso_U_11
_atom_site_aniso_U_22
_atom_site_aniso_U_33
_atom_site_aniso_U_23
_atom_site_aniso_U_13
_atom_site_aniso_U_12
C1 0.0164(6) 0.0191(6) 0.0151(6) -0.0046(5) 0.0064(5) -0.0030(5)
C2 0.0216(6) 0.0224(6) 0.0156(6) -0.0028(5) 0.0073(5) -0.0036(5)
C3 0.0285(7) 0.0298(8) 0.0214(6) -0.0004(6) 0.0123(6) -0.0069(6)
C4 0.0239(7) 0.0359(8) 0.0293(7) -0.0061(6) 0.0150(6) -0.0090(6)
C5 0.0166(6) 0.0309(8) 0.0292(7) -0.0072(6) 0.0074(5) -0.0030(5)
C6 0.0179(6) 0.0213(6) 0.0191(6) -0.0058(5) 0.0051(5) -0.0015(5)
C7 0.0231(6) 0.0243(7) 0.0177(6) 0.0048(5) 0.0064(5) -0.0019(5)
C8 0.0368(9) 0.0317(8) 0.0273(8) -0.0024(6) -0.0059(6) 0.0000(7)
C9 0.0357(8) 0.0264(8) 0.0336(8) 0.0065(6) 0.0115(7) -0.0010(6)
C10 0.0174(6) 0.0258(7) 0.0211(6) -0.0013(5) 0.0013(5) 0.0009(5)
C11 0.0225(7) 0.0304(8) 0.0379(8) 0.0013(7) 0.0048(6) 0.0065(6)
C12 0.0263(7) 0.0410(9) 0.0229(7) -0.0037(6) -0.0005(6) -0.0029(6)
C13 0.0176(6) 0.0154(6) 0.0127(5) 0.0000(4) 0.0016(4) 0.0021(5)
C14 0.0213(6) 0.0216(7) 0.0226(6) -0.0073(5) 0.0068(5) 0.0006(5)
C15 0.0192(6) 0.0129(6) 0.0163(6) -0.0017(4) 0.0033(5) -0.0010(5)
C16 0.0176(6) 0.0145(6) 0.0132(5) 0.0012(4) 0.0030(4) -0.0021(4)
C17 0.0191(6) 0.0187(6) 0.0285(7) -0.0051(5) 0.0069(5) -0.0058(5)
C18 0.0136(5) 0.0149(6) 0.0202(6) -0.0045(5) 0.0052(5) -0.0032(4)
C19 0.0149(6) 0.0169(6) 0.0224(6) -0.0031(5) 0.0026(5) -0.0019(5)
C20 0.0180(6) 0.0219(7) 0.0347(8) -0.0008(6) 0.0054(6) 0.0022(5)
C21 0.0201(7) 0.0245(7) 0.0468(9) -0.0060(6) 0.0159(6) 0.0008(6)
C22 0.0246(7) 0.0239(7) 0.0361(8) -0.0068(6) 0.0184(6) -0.0041(6)
C23 0.0201(6) 0.0173(6) 0.0241(6) -0.0049(5) 0.0105(5) -0.0060(5)
C24 0.0214(6) 0.0221(7) 0.0188(6) 0.0018(5) 0.0011(5) 0.0040(5)
C25 0.0406(9) 0.0335(9) 0.0261(8) -0.0036(7) -0.0044(7) -0.0020(7)
C26 0.0401(9) 0.0253(8) 0.0269(7) 0.0019(6) 0.0101(7) -0.0013(6)
C27 0.0262(7) 0.0215(7) 0.0221(6) -0.0015(5) 0.0132(5) -0.0049(5)
C28 0.0389(9) 0.0326(8) 0.0208(7) -0.0039(6) 0.0124(6) -0.0096(7)
C29 0.0368(8) 0.0271(8) 0.0350(8) -0.0013(6) 0.0233(7) -0.0080(6)
C30 0.0276(7) 0.0299(8) 0.0290(7) 0.0002(6) 0.0113(6) -0.0006(6)
C31 0.0506(10) 0.0438(10) 0.0361(9) 0.0071(8) 0.0266(8) 0.0145(8)
C32 0.0575(12) 0.0361(9) 0.0340(9) 0.0022(7) 0.0158(8) 0.0153(8)
C33 0.0425(9) 0.0333(9) 0.0236(7) -0.0005(6) 0.0016(7) -0.0079(7)
C34 0.0262(7) 0.0466(10) 0.0236(7) -0.0043(7) 0.0062(6) -0.0126(7)
C35 0.0199(6) 0.0357(8) 0.0280(7) -0.0076(6) 0.0069(6) -0.0049(6)
C36 0.0380(9) 0.0401(10) 0.0527(11) 0.0161(8) 0.0250(8) 0.0094(8)
Ge1 0.01366(7) 0.01290(7) 0.01113(6) -0.00085(4) 0.00321(5) -0.00134(4)
N1 0.0144(5) 0.0158(5) 0.0123(5) -0.0008(4) 0.0042(4) -0.0006(4)
N2 0.0139(5) 0.0138(5) 0.0138(5) -0.0013(4) 0.0040(4) -0.0016(4)
S1 0.02563(17) 0.03001(19) 0.01676(15) 0.00838(13) 0.00461(13) 0.00434(14)
S2 0.02263(16) 0.01462(15) 0.02304(16) -0.00467(12) 0.00797(13) -0.00432(12)

loop_
_atom_type_symbol
_atom_type_description
_atom_type_scat_dispersion_real
_atom_type_scat_dispersion_imag
_atom_type_scat_source
C C 0.0033 0.0016 'International Tables Vol C Tables 4.2.6.8 and 6.1.1.4'
H H 0.0000 0.0000 'International Tables Vol C Tables 4.2.6.8 and 6.1.1.4'
N N 0.0061 0.0033 'International Tables Vol C Tables 4.2.6.8 and 6.1.1.4'
S S 0.1246 0.1234 'International Tables Vol C Tables 4.2.6.8 and 6.1.1.4'
Ge Ge 0.1547 1.8001 'International Tables Vol C Tables 4.2.6.8 and 6.1.1.4'

loop_
_geom_angle_atom_site_label_1
_geom_angle_atom_site_label_2
_geom_angle_atom_site_label_3
_geom_angle
C2 C1 C6 121.51(12)
C2 C1 N1 118.15(11)
C6 C1 N1 120.34(12)
C3 C2 C1 117.90(13)
C3 C2 C7 119.56(12)
C1 C2 C7 122.54(12)
C4 C3 C2 121.39(14)
C5 C4 C3 119.82(13)
C4 C5 C6 121.61(14)
C5 C6 C1 117.68(13)
C5 C6 C10 118.79(12)
C1 C6 C10 123.51(12)
C2 C7 C8 111.31(12)
C2 C7 C9 111.99(12)
C8 C7 C9 110.59(12)
C6 C10 C12 109.76(12)
C6 C10 C11 112.55(12)
C12 C10 C11 109.88(12)
N1 C13 C15 123.32(11)
N1 C13 C14 119.31(11)
C15 C13 C14 117.34(11)
C16 C15 C13 126.81(12)
N2 C16 C15 122.72(11)
N2 C16 C17 119.15(11)
C15 C16 C17 118.10(11)
C19 C18 C23 121.51(12)
C19 C18 N2 118.81(11)
C23 C18 N2 119.68(12)
C20 C19 C18 117.81(13)
C20 C19 C24 118.57(12)
C18 C19 C24 123.61(12)
C21 C20 C19 121.54(14)
C22 C21 C20 119.74(13)
C21 C22 C23 121.46(14)
C22 C23 C18 117.91(13)
C22 C23 C27 119.05(12)
C18 C23 C27 123.04(12)
C19 C24 C26 110.70(12)
C19 C24 C25 111.17(12)
C26 C24 C25 109.93(12)
C23 C27 C28 109.76(12)
C23 C27 C29 112.28(12)
C28 C27 C29 110.77(12)
C35 C30 C31 117.72(15)
C35 C30 C36 120.86(15)
C31 C30 C36 121.42(14)
C32 C31 C30 121.54(16)
C33 C32 C31 119.79(17)
C32 C33 C34 119.48(16)
C33 C34 C35 120.75(15)
C34 C35 C30 120.71(15)
N2 Ge1 N1 95.79(4)
N2 Ge1 S2 116.10(3)
N1 Ge1 S2 118.36(3)
N2 Ge1 S1 102.60(3)
N1 Ge1 S1 100.66(3)
S2 Ge1 S1 119.485(16)
C13 N1 C1 120.25(10)
C13 N1 Ge1 117.97(8)
C1 N1 Ge1 121.32(8)
C16 N2 C18 120.61(10)
C16 N2 Ge1 118.42(8)
C18 N2 Ge1 120.79(8)

loop_
_geom_bond_atom_site_label_1
_geom_bond_atom_site_label_2
_geom_bond_distance
C1 C2 1.4064(18)
C1 C6 1.4074(18)
C1 N1 1.4541(16)
C2 C3 1.3953(19)
C2 C7 1.5187(19)
C3 C4 1.380(2)
C4 C5 1.378(2)
C5 C6 1.3961(19)
C6 C10 1.516(2)
C7 C8 1.525(2)
C7 C9 1.530(2)
C10 C12 1.536(2)
C10 C11 1.536(2)
C13 N1 1.3400(16)
C13 C15 1.4000(18)
C13 C14 1.5037(17)
C15 C16 1.3963(18)
C16 N2 1.3410(16)
C16 C17 1.5045(17)
C18 C19 1.4040(18)
C18 C23 1.4041(18)
C18 N2 1.4520(16)
C19 C20 1.3956(19)
C19 C24 1.5184(19)
C20 C21 1.379(2)
C21 C22 1.376(2)
C22 C23 1.3967(19)
C23 C27 1.515(2)
C24 C26 1.529(2)
C24 C25 1.533(2)
C27 C28 1.529(2)
C27 C29 1.5349(19)
C30 C35 1.387(2)
C30 C31 1.393(2)
C30 C36 1.498(2)
C31 C32 1.387(2)
C32 C33 1.374(3)
C33 C34 1.380(3)
C34 C35 1.385(2)
Ge1 N2 1.9111(10)
Ge1 N1 1.9157(10)
Ge1 S2 2.0641(4)
Ge1 S1 2.2422(4)

loop_
_geom_torsion_atom_site_label_1
_geom_torsion_atom_site_label_2
_geom_torsion_atom_site_label_3
_geom_torsion_atom_site_label_4
_geom_torsion
C6 C1 C2 C3 -3.34(19)
N1 C1 C2 C3 175.73(12)
C6 C1 C2 C7 177.51(12)
N1 C1 C2 C7 -3.42(18)
C1 C2 C3 C4 1.1(2)
C7 C2 C3 C4 -179.73(13)
C2 C3 C4 C5 1.6(2)
C3 C4 C5 C6 -2.2(2)
C4 C5 C6 C1 0.0(2)
C4 C5 C6 C10 178.57(13)
C2 C1 C6 C5 2.79(19)
N1 C1 C6 C5 -176.25(12)
C2 C1 C6 C10 -175.67(12)
N1 C1 C6 C10 5.28(19)
C3 C2 C7 C8 -90.29(16)
C1 C2 C7 C8 88.85(16)
C3 C2 C7 C9 34.09(18)
C1 C2 C7 C9 -146.77(13)
C5 C6 C10 C12 -72.63(16)
C1 C6 C10 C12 105.82(15)
C5 C6 C10 C11 50.08(17)
C1 C6 C10 C11 -131.47(14)
N1 C13 C15 C16 -16.4(2)
C14 C13 C15 C16 161.91(12)
C13 C15 C16 N2 15.5(2)
C13 C15 C16 C17 -162.38(12)
C23 C18 C19 C20 -0.57(19)
N2 C18 C19 C20 179.06(11)
C23 C18 C19 C24 178.43(12)
N2 C18 C19 C24 -1.94(18)
C18 C19 C20 C21 -0.8(2)
C24 C19 C20 C21 -179.80(13)
C19 C20 C21 C22 1.3(2)
C20 C21 C22 C23 -0.4(2)
C21 C22 C23 C18 -0.8(2)
C21 C22 C23 C27 179.86(13)
C19 C18 C23 C22 1.34(19)
N2 C18 C23 C22 -178.29(11)
C19 C18 C23 C27 -179.38(12)
N2 C18 C23 C27 1.00(18)
C20 C19 C24 C26 -56.00(17)
C18 C19 C24 C26 125.01(14)
C20 C19 C24 C25 66.48(17)
C18 C19 C24 C25 -112.51(14)
C22 C23 C27 C28 71.21(16)
C18 C23 C27 C28 -108.07(14)
C22 C23 C27 C29 -52.45(17)
C18 C23 C27 C29 128.27(14)
C35 C30 C31 C32 0.6(3)
C36 C30 C31 C32 -179.19(19)
C30 C31 C32 C33 -0.7(3)
C31 C32 C33 C34 0.4(3)
C32 C33 C34 C35 0.0(2)
C33 C34 C35 C30 0.0(2)
C31 C30 C35 C34 -0.3(2)
C36 C30 C35 C34 179.55(16)
C15 C13 N1 C1 172.03(12)
C14 C13 N1 C1 -6.23(17)
C15 C13 N1 Ge1 -15.62(16)
C14 C13 N1 Ge1 166.12(9)
C2 C1 N1 C13 -98.22(14)
C6 C1 N1 C13 80.86(15)
C2 C1 N1 Ge1 89.69(12)
C6 C1 N1 Ge1 -91.23(13)
N2 Ge1 N1 C13 35.73(10)
S2 Ge1 N1 C13 159.59(8)
S1 Ge1 N1 C13 -68.29(9)
N2 Ge1 N1 C1 -152.01(9)
S2 Ge1 N1 C1 -28.15(10)
S1 Ge1 N1 C1 103.97(9)
C15 C16 N2 C18 -167.60(12)
C17 C16 N2 C18 10.29(17)
C15 C16 N2 Ge1 17.16(16)
C17 C16 N2 Ge1 -164.96(9)
C19 C18 N2 C16 84.86(15)
C23 C18 N2 C16 -95.51(14)
C19 C18 N2 Ge1 -100.01(12)
C23 C18 N2 Ge1 79.63(13)
N1 Ge1 N2 C16 -36.63(10)
S2 Ge1 N2 C16 -162.18(8)
S1 Ge1 N2 C16 65.67(9)
N1 Ge1 N2 C18 148.13(9)
S2 Ge1 N2 C18 22.58(10)
S1 Ge1 N2 C18 -109.56(9)
